data_7032292
loop_
_publ_author_name
'Shi, Zhi-Qiang'
'Guo, Zi-Jian'
'Zheng, He-Gen'

_publ_section_title
;
 Syntheses, crystal structures, and optical properties of five metal
 complexes constructed from a V-shaped thiophene-containing ligand and
 different dicarboxylate ligands.
;
_journal_issue 35
_journal_name_full 'Dalton transactions (Cambridge, England : 2003)'
_journal_page_first 13250
_journal_page_last 13258
_journal_paper_doi 10.1039/c4dt01400f
_journal_volume 43
_journal_year 2014
_chemical_formula_moiety 'C26 H18 N4 Ni O5 S'
_chemical_formula_sum 'C26 H18 N4 Ni O5 S'
_chemical_formula_weight 557.21
_chemical_name_systematic
; 
 ? 
;
_space_group_IT_number 2
_symmetry_cell_setting triclinic
_symmetry_space_group_name_Hall '-P 1'
_symmetry_space_group_name_H-M 'P -1'
_atom_sites_solution_hydrogens geom
_atom_sites_solution_primary direct
_atom_sites_solution_secondary difmap
_audit_creation_method SHELXL-97
_cell_angle_alpha 108.5470(10)
_cell_angle_beta 97.0040(10)
_cell_angle_gamma 107.9800(10)
_cell_formula_units_Z 2
_cell_length_a 10.1634(8)
_cell_length_b 11.7309(11)
_cell_length_c 13.7734(11)
_cell_measurement_reflns_used 3162
_cell_measurement_temperature 296(2)
_cell_measurement_theta_max 28.05
_cell_measurement_theta_min 2.37
_cell_volume 1436.0(2)
_computing_cell_refinement 'Bruker SMART'
_computing_data_collection 'Bruker SMART'
_computing_data_reduction 'Bruker SAINT'
_computing_molecular_graphics 'Bruker SHELXTL'
_computing_publication_material 'Bruker SHELXTL'
_computing_structure_refinement 'SHELXL-97 (Sheldrick, 1997)'
_computing_structure_solution 'SHELXS-97 (Sheldrick, 1990)'
_diffrn_ambient_temperature 296(2)
_diffrn_measured_fraction_theta_full 0.995
_diffrn_measured_fraction_theta_max 0.995
_diffrn_measurement_device_type 'CCD area detector'
_diffrn_measurement_method 'phi and omega scans'
_diffrn_radiation_monochromator graphite
_diffrn_radiation_source 'fine-focus sealed tube'
_diffrn_radiation_type MoK\a
_diffrn_radiation_wavelength 0.71073
_diffrn_reflns_av_R_equivalents 0.0165
_diffrn_reflns_av_sigmaI/netI 0.0325
_diffrn_reflns_limit_h_max 12
_diffrn_reflns_limit_h_min -9
_diffrn_reflns_limit_k_max 13
_diffrn_reflns_limit_k_min -13
_diffrn_reflns_limit_l_max 16
_diffrn_reflns_limit_l_min -15
_diffrn_reflns_number 7912
_diffrn_reflns_theta_full 25.05
_diffrn_reflns_theta_max 25.05
_diffrn_reflns_theta_min 1.61
_exptl_absorpt_coefficient_mu 0.787
_exptl_absorpt_correction_T_max 0.9114
_exptl_absorpt_correction_T_min 0.8215
_exptl_absorpt_correction_type multi-scan
_exptl_absorpt_process_details sadabs
_exptl_crystal_colour green
_exptl_crystal_density_diffrn 1.289
_exptl_crystal_density_method 'not measured'
_exptl_crystal_description block
_exptl_crystal_F_000 572
_exptl_crystal_size_max 0.26
_exptl_crystal_size_mid 0.20
_exptl_crystal_size_min 0.12
_refine_diff_density_max 0.362
_refine_diff_density_min -0.380
_refine_diff_density_rms 0.050
_refine_ls_extinction_method none
_refine_ls_goodness_of_fit_ref 1.017
_refine_ls_hydrogen_treatment constr
_refine_ls_matrix_type full
_refine_ls_number_parameters 334
_refine_ls_number_reflns 5060
_refine_ls_number_restraints 0
_refine_ls_restrained_S_all 1.017
_refine_ls_R_factor_all 0.0476
_refine_ls_R_factor_gt 0.0355
_refine_ls_shift/su_max 0.002
_refine_ls_shift/su_mean 0.000
_refine_ls_structure_factor_coef Fsqd
_refine_ls_weighting_details 'calc w=1/[\s^2^(Fo^2^)+(0.0574P)^2^+0.0905P] where P=(Fo^2^+2Fc^2^)/3'
_refine_ls_weighting_scheme calc
_refine_ls_wR_factor_gt 0.0926
_refine_ls_wR_factor_ref 0.0971
_reflns_number_gt 3984
_reflns_number_total 5060
_reflns_threshold_expression >2sigma(I)
_cod_duplicate_entry 7031602
_cod_data_source_file c4dt01400f2.cif
_cod_data_source_block 1
_cod_depositor_comments
;
The following automatic conversions were performed:

'_symmetry_cell_setting' value 'Triclinic' changed to 'triclinic'
according to
/usr/data/users/saulius/crontab/automatic-downloads/current/RSC/lib/dictionaries/cif_core.dic
dictionary named 'cif_core.dic' version 2.4.2 from 2011-04-26.

Automatic conversion script
Id: cif_fix_values 2281 2013-09-26 08:29:07Z andrius 
;
_cod_database_code 7032292

loop_
_symmetry_equiv_pos_as_xyz
'x, y, z'
'-x, -y, -z'

loop_
_atom_site_label
_atom_site_type_symbol
_atom_site_fract_x
_atom_site_fract_y
_atom_site_fract_z
_atom_site_U_iso_or_equiv
_atom_site_adp_type
_atom_site_occupancy
_atom_site_symmetry_multiplicity
_atom_site_calc_flag
_atom_site_refinement_flags
C1 C 0.7068(2) 1.1682(2) 0.29622(19) 0.0362(5) Uani 1 1 d .
C2 C 0.8576(2) 1.2252(2) 0.36352(18) 0.0336(5) Uani 1 1 d .
C3 C 0.8904(3) 1.3098(3) 0.4681(2) 0.0483(7) Uani 1 1 d .
H3 H 0.8188 1.3309 0.4966 0.058 Uiso 1 1 calc R
C4 C 1.0277(3) 1.3625(3) 0.5298(2) 0.0601(8) Uani 1 1 d .
H4 H 1.0479 1.4177 0.5999 0.072 Uiso 1 1 calc R
C5 C 1.1360(3) 1.3334(3) 0.4876(2) 0.0510(7) Uani 1 1 d .
H5 H 1.2288 1.3694 0.5293 0.061 Uiso 1 1 calc R
C6 C 1.1055(2) 1.2507(2) 0.38356(18) 0.0350(5) Uani 1 1 d .
C7 C 0.9674(2) 1.1966(2) 0.32247(19) 0.0344(5) Uani 1 1 d .
H7 H 0.9472 1.1402 0.2528 0.041 Uiso 1 1 calc R
C8 C 1.2219(2) 1.2199(2) 0.33742(19) 0.0368(5) Uani 1 1 d .
C9 C 0.4158(3) 0.9640(3) 0.3673(2) 0.0693(9) Uani 1 1 d .
H9 H 0.4985 1.0200 0.4195 0.083 Uiso 1 1 calc R
C10 C 0.3447(3) 0.8414(3) 0.3553(3) 0.0701(9) Uani 1 1 d .
H10 H 0.3680 0.7978 0.3964 0.084 Uiso 1 1 calc R
C11 C 0.2418(3) 0.8904(2) 0.2353(2) 0.0430(6) Uani 1 1 d .
H11 H 0.1788 0.8833 0.1767 0.052 Uiso 1 1 calc R
C12 C 0.1270(3) 0.6649(2) 0.22278(19) 0.0423(6) Uani 1 1 d .
C13 C 0.1503(3) 0.5656(3) 0.2489(2) 0.0490(7) Uani 1 1 d .
H13 H 0.2326 0.5842 0.2984 0.059 Uiso 1 1 calc R
C14 C 0.0529(3) 0.4412(3) 0.2022(2) 0.0529(7) Uani 1 1 d .
H14 H 0.0681 0.3756 0.2204 0.063 Uiso 1 1 calc R
C15 C -0.0688(3) 0.4140(3) 0.1272(2) 0.0460(6) Uani 1 1 d .
C16 C -0.0943(3) 0.5120(2) 0.10024(19) 0.0403(6) Uani 1 1 d .
C17 C 0.0044(3) 0.6390(2) 0.14969(19) 0.0423(6) Uani 1 1 d .
H17 H -0.0120 0.7055 0.1337 0.051 Uiso 1 1 calc R
C18 C -0.2258(3) 0.4629(2) 0.0197(2) 0.0404(6) Uani 1 1 d .
C19 C -0.2951(3) 0.3284(2) -0.0124(2) 0.0447(6) Uani 1 1 d .
C20 C -0.4219(3) 0.2616(3) -0.0891(2) 0.0525(7) Uani 1 1 d .
H20 H -0.4685 0.1731 -0.1077 0.063 Uiso 1 1 calc R
C21 C -0.4778(3) 0.3282(3) -0.1373(2) 0.0505(7) Uani 1 1 d .
H21 H -0.5614 0.2841 -0.1907 0.061 Uiso 1 1 calc R
C22 C -0.4098(3) 0.4620(2) -0.1065(2) 0.0413(6) Uani 1 1 d .
C23 C -0.2858(3) 0.5289(2) -0.02816(19) 0.0414(6) Uani 1 1 d .
H23 H -0.2422 0.6181 -0.0074 0.050 Uiso 1 1 calc R
C24 C -0.6071(3) 0.4899(3) -0.2151(2) 0.0501(7) Uani 1 1 d .
H24 H -0.6837 0.4167 -0.2225 0.060 Uiso 1 1 calc R
C25 C -0.6103(3) 0.5798(3) -0.2551(2) 0.0466(6) Uani 1 1 d .
H25 H -0.6915 0.5790 -0.2950 0.056 Uiso 1 1 calc R
C26 C -0.3941(3) 0.6387(2) -0.1720(2) 0.0427(6) Uani 1 1 d .
H26 H -0.2969 0.6849 -0.1430 0.051 Uiso 1 1 calc R
N1 N 0.3509(2) 0.9954(2) 0.29297(16) 0.0432(5) Uani 1 1 d .
N2 N 0.2301(2) 0.7929(2) 0.26987(16) 0.0423(5) Uani 1 1 d .
N3 N -0.4765(2) 0.67299(19) -0.22870(16) 0.0404(5) Uani 1 1 d .
N4 N -0.4681(2) 0.52730(19) -0.16075(16) 0.0397(5) Uani 1 1 d .
Ni1 Ni 0.41422(3) 1.16368(3) 0.26444(2) 0.03499(11) Uani 1 1 d .
O1 O 0.61828(16) 1.20816(17) 0.33788(14) 0.0446(4) Uani 1 1 d .
O2 O 0.67941(18) 1.0866(2) 0.20493(14) 0.0548(5) Uani 1 1 d .
O3 O 1.19719(16) 1.15427(17) 0.23985(13) 0.0409(4) Uani 1 1 d .
O4 O 1.34587(16) 1.26116(18) 0.39678(13) 0.0485(5) Uani 1 1 d .
O5 O 0.41533(18) 1.05290(16) 0.11255(13) 0.0468(4) Uani 1 1 d .
H5B H 0.4740 1.0155 0.1171 0.070 Uiso 1 1 d R
H5C H 0.3323 0.9963 0.0810 0.070 Uiso 1 1 d R
S1 S -0.20260(8) 0.26169(7) 0.05574(6) 0.0566(2) Uani 1 1 d .

loop_
_atom_site_aniso_label
_atom_site_aniso_U_11
_atom_site_aniso_U_22
_atom_site_aniso_U_33
_atom_site_aniso_U_23
_atom_site_aniso_U_13
_atom_site_aniso_U_12
C1 0.0208(11) 0.0458(14) 0.0464(15) 0.0229(12) 0.0082(10) 0.0121(11)
C2 0.0203(11) 0.0395(13) 0.0422(13) 0.0182(11) 0.0075(10) 0.0096(10)
C3 0.0282(13) 0.0622(18) 0.0542(16) 0.0157(14) 0.0154(12) 0.0206(13)
C4 0.0325(14) 0.075(2) 0.0486(16) -0.0030(15) 0.0052(12) 0.0179(14)
C5 0.0240(12) 0.0639(18) 0.0459(15) 0.0033(13) 0.0003(11) 0.0121(12)
C6 0.0210(11) 0.0391(13) 0.0437(14) 0.0149(11) 0.0066(10) 0.0106(10)
C7 0.0224(11) 0.0394(13) 0.0414(13) 0.0168(11) 0.0055(10) 0.0106(10)
C8 0.0192(11) 0.0426(14) 0.0449(14) 0.0136(12) 0.0042(10) 0.0110(10)
C9 0.0589(19) 0.067(2) 0.0600(19) 0.0278(17) -0.0185(16) 0.0031(17)
C10 0.0583(19) 0.072(2) 0.066(2) 0.0377(18) -0.0137(16) 0.0058(17)
C11 0.0335(13) 0.0491(16) 0.0426(14) 0.0173(12) 0.0039(11) 0.0122(12)
C12 0.0409(14) 0.0455(15) 0.0431(14) 0.0195(12) 0.0143(12) 0.0152(12)
C13 0.0472(15) 0.0593(18) 0.0502(16) 0.0284(14) 0.0138(13) 0.0237(14)
C14 0.0613(18) 0.0542(17) 0.0598(17) 0.0340(15) 0.0200(15) 0.0283(15)
C15 0.0497(16) 0.0459(15) 0.0498(15) 0.0252(13) 0.0194(13) 0.0171(13)
C16 0.0420(14) 0.0397(14) 0.0457(14) 0.0216(12) 0.0166(12) 0.0157(12)
C17 0.0401(14) 0.0424(15) 0.0475(15) 0.0217(12) 0.0124(12) 0.0139(12)
C18 0.0376(13) 0.0365(13) 0.0466(14) 0.0164(12) 0.0159(11) 0.0104(11)
C19 0.0443(15) 0.0347(14) 0.0578(16) 0.0204(13) 0.0193(13) 0.0125(12)
C20 0.0455(16) 0.0354(14) 0.0702(19) 0.0173(14) 0.0173(14) 0.0080(13)
C21 0.0378(14) 0.0408(15) 0.0607(17) 0.0122(13) 0.0061(13) 0.0077(12)
C22 0.0338(13) 0.0383(14) 0.0482(15) 0.0132(12) 0.0115(11) 0.0112(11)
C23 0.0411(14) 0.0324(13) 0.0480(15) 0.0141(12) 0.0135(12) 0.0099(11)
C24 0.0284(13) 0.0442(16) 0.0619(17) 0.0134(14) 0.0044(12) 0.0022(12)
C25 0.0271(12) 0.0466(16) 0.0520(16) 0.0098(13) -0.0009(11) 0.0081(12)
C26 0.0264(12) 0.0397(14) 0.0547(16) 0.0143(12) 0.0045(11) 0.0081(11)
N1 0.0303(11) 0.0517(13) 0.0441(12) 0.0175(10) 0.0039(9) 0.0129(10)
N2 0.0349(11) 0.0486(13) 0.0431(12) 0.0209(10) 0.0063(9) 0.0126(10)
N3 0.0256(10) 0.0406(12) 0.0467(12) 0.0088(10) 0.0040(9) 0.0112(9)
N4 0.0289(10) 0.0356(11) 0.0476(12) 0.0110(10) 0.0067(9) 0.0087(9)
Ni1 0.01788(15) 0.0419(2) 0.03874(19) 0.00897(14) 0.00270(12) 0.01058(13)
O1 0.0223(8) 0.0571(11) 0.0519(10) 0.0144(9) 0.0073(8) 0.0185(8)
O2 0.0278(9) 0.0813(14) 0.0447(11) 0.0101(10) 0.0055(8) 0.0214(10)
O3 0.0207(8) 0.0536(11) 0.0407(10) 0.0102(8) 0.0039(7) 0.0125(8)
O4 0.0187(8) 0.0694(12) 0.0451(10) 0.0073(9) 0.0016(7) 0.0171(8)
O5 0.0345(9) 0.0431(10) 0.0492(10) 0.0058(8) 0.0021(8) 0.0116(8)
S1 0.0598(5) 0.0412(4) 0.0706(5) 0.0283(4) 0.0156(4) 0.0138(3)

loop_
_atom_type_symbol
_atom_type_description
_atom_type_scat_dispersion_real
_atom_type_scat_dispersion_imag
_atom_type_scat_source
C C 0.0033 0.0016 'International Tables Vol C Tables 4.2.6.8 and 6.1.1.4'
H H 0.0000 0.0000 'International Tables Vol C Tables 4.2.6.8 and 6.1.1.4'
N N 0.0061 0.0033 'International Tables Vol C Tables 4.2.6.8 and 6.1.1.4'
O O 0.0106 0.0060 'International Tables Vol C Tables 4.2.6.8 and 6.1.1.4'
S S 0.1246 0.1234 'International Tables Vol C Tables 4.2.6.8 and 6.1.1.4'
Ni Ni 0.3393 1.1124 'International Tables Vol C Tables 4.2.6.8 and 6.1.1.4'

loop_
_geom_angle_atom_site_label_1
_geom_angle_atom_site_label_2
_geom_angle_atom_site_label_3
_geom_angle
_geom_angle_site_symmetry_1
_geom_angle_site_symmetry_3
O2 C1 O1 125.1(2) 1 .
O2 C1 O1 125.1(2) . .
O2 C1 C2 118.7(2) 1 .
O2 C1 C2 118.7(2) . .
O1 C1 C2 116.2(2) . .
C3 C2 C7 118.4(2) . .
C3 C2 C1 120.4(2) . .
C7 C2 C1 121.1(2) . .
C4 C3 C2 120.8(2) . .
C4 C3 H3 119.6 . .
C2 C3 H3 119.6 . .
C3 C4 C5 120.1(3) . .
C3 C4 H4 119.9 . .
C5 C4 H4 119.9 . .
C6 C5 C4 119.8(2) . .
C6 C5 H5 120.1 . .
C4 C5 H5 120.1 . .
C7 C6 C5 119.8(2) . .
C7 C6 C8 120.1(2) . .
C5 C6 C8 120.1(2) . .
C6 C7 C2 121.0(2) . .
C6 C7 H7 119.5 . .
C2 C7 H7 119.5 . .
O3 C8 O4 120.4(2) . .
O3 C8 C6 120.2(2) . .
O4 C8 C6 119.4(2) . .
O3 C8 Ni1 60.49(11) . 1_655
O4 C8 Ni1 59.95(12) . 1_655
C6 C8 Ni1 177.99(18) . 1_655
C10 C9 N1 110.8(3) . .
C10 C9 H9 124.6 . .
N1 C9 H9 124.6 . .
C9 C10 N2 106.2(3) . .
C9 C10 H10 126.9 . .
N2 C10 H10 126.9 . .
N1 C11 N2 112.6(2) . .
N1 C11 H11 123.7 . .
N2 C11 H11 123.7 . .
C17 C12 C13 120.4(2) . .
C17 C12 N2 119.4(2) . .
C13 C12 N2 120.1(2) . .
C14 C13 C12 120.6(3) . .
C14 C13 H13 119.7 . .
C12 C13 H13 119.7 . .
C13 C14 C15 119.3(2) . .
C13 C14 H14 120.4 . .
C15 C14 H14 120.4 . .
C14 C15 C16 121.0(3) . .
C14 C15 S1 126.4(2) . .
C16 C15 S1 112.5(2) . .
C17 C16 C15 119.2(2) . .
C17 C16 C18 128.6(2) . .
C15 C16 C18 112.2(2) . .
C12 C17 C16 119.4(2) . .
C12 C17 H17 120.3 . .
C16 C17 H17 120.3 . .
C23 C18 C19 118.9(2) . .
C23 C18 C16 129.2(2) . .
C19 C18 C16 111.9(2) . .
C20 C19 C18 121.5(2) . .
C20 C19 S1 126.2(2) . .
C18 C19 S1 112.3(2) . .
C21 C20 C19 118.8(2) . .
C21 C20 H20 120.6 . .
C19 C20 H20 120.6 . .
C20 C21 C22 120.4(3) . .
C20 C21 H21 119.8 . .
C22 C21 H21 119.8 . .
C23 C22 C21 120.8(2) . .
C23 C22 N4 120.3(2) . .
C21 C22 N4 118.9(2) . .
C22 C23 C18 119.7(2) . .
C22 C23 H23 120.2 . .
C18 C23 H23 120.2 . .
C25 C24 N4 106.5(2) . .
C25 C24 H24 126.7 . .
N4 C24 H24 126.7 . .
C24 C25 N3 110.3(2) . .
C24 C25 H25 124.8 . .
N3 C25 H25 124.8 . .
N3 C26 N4 111.8(2) . .
N3 C26 H26 124.1 . .
N4 C26 H26 124.1 . .
C11 N1 C9 104.9(2) . .
C11 N1 Ni1 125.53(17) . .
C9 N1 Ni1 129.33(19) . .
C11 N2 C10 105.5(2) . .
C11 N2 C12 126.9(2) . .
C10 N2 C12 127.5(2) . .
C26 N3 C25 105.3(2) . .
C26 N3 Ni1 126.07(16) . 2_575
C25 N3 Ni1 128.59(17) . 2_575
C26 N4 C24 106.0(2) . .
C26 N4 C22 126.0(2) . .
C24 N4 C22 127.9(2) . .
O1 Ni1 N1 90.69(8) . .
O1 Ni1 N3 90.02(7) . 2_575
N1 Ni1 N3 177.35(8) . 2_575
O1 Ni1 O5 98.84(7) . .
N1 Ni1 O5 87.75(8) . .
N3 Ni1 O5 89.62(7) 2_575 .
O1 Ni1 O4 98.86(6) . 1_455
N1 Ni1 O4 91.46(8) . 1_455
N3 Ni1 O4 90.95(8) 2_575 1_455
O5 Ni1 O4 162.29(6) . 1_455
O1 Ni1 O3 160.47(7) . 1_455
N1 Ni1 O3 89.76(7) . 1_455
N3 Ni1 O3 90.42(7) 2_575 1_455
O5 Ni1 O3 100.69(6) . 1_455
O4 Ni1 O3 61.61(6) 1_455 1_455
O1 Ni1 C8 129.71(7) . 1_455
N1 Ni1 C8 89.85(8) . 1_455
N3 Ni1 C8 91.66(8) 2_575 1_455
O5 Ni1 C8 131.42(7) . 1_455
O4 Ni1 C8 30.87(7) 1_455 1_455
O3 Ni1 C8 30.76(7) 1_455 1_455
C1 O1 Ni1 125.63(16) . .
C8 O3 Ni1 88.75(12) . 1_655
C8 O4 Ni1 89.18(14) . 1_655
Ni1 O5 H5B 108.9 . .
Ni1 O5 H5C 109.4 . .
H5B O5 H5C 109.5 . .
C15 S1 C19 91.05(12) . .

loop_
_geom_bond_atom_site_label_1
_geom_bond_atom_site_label_2
_geom_bond_distance
_geom_bond_site_symmetry_2
C1 O2 1.249(3) 1
C1 O2 1.249(3) .
C1 O1 1.254(3) .
C1 C2 1.511(3) .
C2 C3 1.393(3) .
C2 C7 1.393(3) .
C3 C4 1.376(3) .
C3 H3 0.9300 .
C4 C5 1.388(4) .
C4 H4 0.9300 .
C5 C6 1.383(3) .
C5 H5 0.9300 .
C6 C7 1.380(3) .
C6 C8 1.495(3) .
C7 H7 0.9300 .
C8 O3 1.266(3) .
C8 O4 1.269(3) .
C8 Ni1 2.474(2) 1_655
C9 C10 1.341(4) .
C9 N1 1.359(3) .
C9 H9 0.9300 .
C10 N2 1.377(3) .
C10 H10 0.9300 .
C11 N1 1.303(3) .
C11 N2 1.351(3) .
C11 H11 0.9300 .
C12 C17 1.387(3) .
C12 C13 1.399(3) .
C12 N2 1.420(3) .
C13 C14 1.371(4) .
C13 H13 0.9300 .
C14 C15 1.390(4) .
C14 H14 0.9300 .
C15 C16 1.400(3) .
C15 S1 1.751(3) .
C16 C17 1.398(3) .
C16 C18 1.450(3) .
C17 H17 0.9300 .
C18 C23 1.388(3) .
C18 C19 1.405(3) .
C19 C20 1.382(4) .
C19 S1 1.756(3) .
C20 C21 1.374(4) .
C20 H20 0.9300 .
C21 C22 1.398(3) .
C21 H21 0.9300 .
C22 C23 1.374(3) .
C22 N4 1.426(3) .
C23 H23 0.9300 .
C24 C25 1.343(4) .
C24 N4 1.378(3) .
C24 H24 0.9300 .
C25 N3 1.373(3) .
C25 H25 0.9300 .
C26 N3 1.313(3) .
C26 N4 1.359(3) .
C26 H26 0.9300 .
N1 Ni1 2.058(2) .
N3 Ni1 2.059(2) 2_575
Ni1 O1 2.0202(15) .
Ni1 N3 2.059(2) 2_575
Ni1 O5 2.0859(16) .
Ni1 O4 2.1415(17) 1_455
Ni1 O3 2.1532(15) 1_455
Ni1 C8 2.474(2) 1_455
O3 Ni1 2.1532(15) 1_655
O4 Ni1 2.1415(17) 1_655
O5 H5B 0.8500 .
O5 H5C 0.8500 .

loop_
_geom_hbond_atom_site_label_D
_geom_hbond_atom_site_label_H
_geom_hbond_atom_site_label_A
_geom_hbond_distance_DH
_geom_hbond_distance_HA
_geom_hbond_distance_DA
_geom_hbond_angle_DHA
_geom_hbond_site_symmetry_A
O5 H5B O2 0.85 2.05 2.678(2) 130.6 1
O5 H5C S1 0.85 2.78 3.4751(18) 139.6 2_565

loop_
_platon_squeeze_void_nr
_platon_squeeze_void_average_x
_platon_squeeze_void_average_y
_platon_squeeze_void_average_z
_platon_squeeze_void_volume
_platon_squeeze_void_count_electrons
_platon_squeeze_void_content
1 -0.001 -0.001 0.019 353 94 ' '
